data_2207875
loop_
_publ_author_name
'Xia, Sheng-Qing'
'Lins, Daniel'
'Bobev, Svilen'

_publ_section_title
;
 SmAl~2.64(4)~Ge~0.36(4)~, with the hexagonal Ni~3~Sn structure type
;
_journal_coeditor_code SG6046
_journal_issue 1
_journal_name_full 'Acta Crystallographica Section E'
_journal_page_first i10
_journal_page_last i12
_journal_paper_doi 10.1107/S1600536805040882
_journal_volume 62
_journal_year 2006
_chemical_formula_iupac 'Sm Al2.64 Ge0.36'
_chemical_formula_moiety 'Sm Al2.64 Ge0.36'
_chemical_formula_sum 'Al2.65 Ge0.35 Sm'
_chemical_formula_weight 247.5
_chemical_name_systematic
;
samarium aluminium germanium
;
_space_group_IT_number 194
_symmetry_cell_setting hexagonal
_symmetry_space_group_name_Hall '-P 6c 2c'
_symmetry_space_group_name_H-M 'P 63/m m c'
_atom_sites_solution_primary direct
_atom_sites_solution_secondary difmap
_audit_creation_method SHELXL97
_cell_angle_alpha 90.00
_cell_angle_beta 90.00
_cell_angle_gamma 120.00
_cell_formula_units_Z 2
_cell_length_a 6.318(3)
_cell_length_b 6.318(3)
_cell_length_c 4.583(5)
_cell_measurement_reflns_used 605
_cell_measurement_temperature 120(2)
_cell_measurement_theta_max 27.04
_cell_measurement_theta_min 3.72
_cell_volume 158.4(2)
_computing_cell_refinement 'SAINT (Bruker, 2002)'
_computing_data_collection 'SMART (Bruker, 2002)'
_computing_data_reduction SAINT
_computing_molecular_graphics 'XP in SHELXTL'
_computing_publication_material SHELXTL
_computing_structure_refinement SHELXTL
_computing_structure_solution 'SHELXTL (Sheldrick, 2001)'
_diffrn_ambient_temperature 120(2)
_diffrn_detector_area_resol_mean 8.3
_diffrn_measured_fraction_theta_full 1.000
_diffrn_measured_fraction_theta_max 1.000
_diffrn_measurement_device_type 'Bruker APEX SMART CCD are-detector'
_diffrn_measurement_method \w
_diffrn_radiation_monochromator graphite
_diffrn_radiation_source 'fine-focus sealed tube'
_diffrn_radiation_type MoK\a
_diffrn_radiation_wavelength 0.71073
_diffrn_reflns_av_R_equivalents 0.0371
_diffrn_reflns_av_sigmaI/netI 0.0229
_diffrn_reflns_limit_h_max 5
_diffrn_reflns_limit_h_min -8
_diffrn_reflns_limit_k_max 7
_diffrn_reflns_limit_k_min -7
_diffrn_reflns_limit_l_max 4
_diffrn_reflns_limit_l_min -5
_diffrn_reflns_number 605
_diffrn_reflns_theta_full 27.04
_diffrn_reflns_theta_max 27.04
_diffrn_reflns_theta_min 3.72
_diffrn_standards_decay_% 0
_diffrn_standards_interval_count 0
_diffrn_standards_number 0
_exptl_absorpt_coefficient_mu 22.272
_exptl_absorpt_correction_T_max 0.368
_exptl_absorpt_correction_T_min 0.340
_exptl_absorpt_correction_type multi-scan
_exptl_absorpt_process_details '(SADABS; Sheldrick, 2003)'
_exptl_crystal_colour grey
_exptl_crystal_density_diffrn 5.183
_exptl_crystal_density_method 'not measured'
_exptl_crystal_description irregular
_exptl_crystal_F_000 215.5
_exptl_crystal_size_max 0.05
_exptl_crystal_size_mid 0.05
_exptl_crystal_size_min 0.045
_refine_diff_density_max 1.762
_refine_diff_density_min -1.266
_refine_ls_extinction_coef 0.057(8)
_refine_ls_extinction_expression Fc^*^=kFc[1+0.001xFc^2^\l^3^/sin(2\q)]^-1/4^
_refine_ls_extinction_method 'SHELXTL (Sheldrick, 2001)'
_refine_ls_goodness_of_fit_ref 1.140
_refine_ls_matrix_type full
_refine_ls_number_parameters 9
_refine_ls_number_reflns 84
_refine_ls_number_restraints 0
_refine_ls_restrained_S_all 1.140
_refine_ls_R_factor_all 0.0215
_refine_ls_R_factor_gt 0.0198
_refine_ls_shift/su_max 0.000
_refine_ls_shift/su_mean 0.000
_refine_ls_structure_factor_coef Fsqd
_refine_ls_weighting_details 'calc w = 1/[\s^2^(Fo^2^)+(0.0365P)^2^] where P=(Fo^2^+2Fc^2^)/3'
_refine_ls_weighting_scheme calc
_refine_ls_wR_factor_gt 0.0510
_refine_ls_wR_factor_ref 0.0516
_reflns_number_gt 80
_reflns_number_total 84
_reflns_threshold_expression I>2\s(I)
_cod_data_source_file sg6046.cif
_cod_data_source_block I
_cod_depositor_comments
;
The following automatic conversions were performed:
'_symmetry_cell_setting' value 'Hexagonal' changed to 'hexagonal'
according to '/home/saulius/struct/CIF-dictionaries/cif_core.dic'
dictionary named 'cif_core.dic' version 2.4.1 from 2010-06-29.

Automatic conversion script
Id: cif_fix_enum 1527 2010-12-29 10:47:43Z saulius 

The following automatic conversions were performed:

'_symmetry_cell_setting' value 'Hexagonal' changed to 'hexagonal'
according to /home/saulius/struct/CIF-dictionaries/cif_core.dic
dictionary named 'cif_core.dic' version 2.4.1 from 2010-06-29.

Automatic conversion script
Id: cif_fix_values 1715 2011-07-08 13:25:40Z adriana 
;
_cod_original_cell_volume 158.42(19)
_cod_database_code 2207875
_cod_database_fobs_code 2207875

loop_
_symmetry_equiv_pos_as_xyz
'x, y, z'
'-y, x-y, z'
'-x+y, -x, z'
'-x, -y, z+1/2'
'y, -x+y, z+1/2'
'x-y, x, z+1/2'
'y, x, -z'
'x-y, -y, -z'
'-x, -x+y, -z'
'-y, -x, -z+1/2'
'-x+y, y, -z+1/2'
'x, x-y, -z+1/2'
'-x, -y, -z'
'y, -x+y, -z'
'x-y, x, -z'
'x, y, -z-1/2'
'-y, x-y, -z-1/2'
'-x+y, -x, -z-1/2'
'-y, -x, z'
'-x+y, y, z'
'x, x-y, z'
'y, x, z-1/2'
'x-y, -y, z-1/2'
'-x, -x+y, z-1/2'

loop_
_atom_site_label
_atom_site_fract_x
_atom_site_fract_y
_atom_site_fract_z
_atom_site_U_iso_or_equiv
_atom_site_adp_type
_atom_site_calc_flag
_atom_site_refinement_flags
_atom_site_occupancy
_atom_site_type_symbol
Sm 0.3333 0.6667 0.2500 0.0081(5) Uani d S 1 Sm
Al 0.8570(3) 0.7141(6) 0.2500 0.0083(12) Uani d SP 0.881(12) Al
Ge 0.8570(3) 0.7141(6) 0.2500 0.0083(12) Uani d SP 0.119(12) Ge

loop_
_atom_site_aniso_label
_atom_site_aniso_U_11
_atom_site_aniso_U_22
_atom_site_aniso_U_33
_atom_site_aniso_U_12
_atom_site_aniso_U_13
_atom_site_aniso_U_23
Sm 0.0065(5) 0.0065(5) 0.0113(6) 0.0033(3) 0.000 0.000
Al 0.0087(15) 0.0099(16) 0.0067(16) 0.0050(8) 0.000 0.000
Ge 0.0087(15) 0.0099(16) 0.0067(16) 0.0050(8) 0.000 0.000

loop_
_atom_type_symbol
_atom_type_description
_atom_type_scat_dispersion_real
_atom_type_scat_dispersion_imag
_atom_type_scat_source
Al Al 0.0645 0.0514 'International Tables Vol C Tables 4.2.6.8 and 6.1.1.4'
Sm Sm -0.1638 3.4418 'International Tables Vol C Tables 4.2.6.8 and 6.1.1.4'
Ge Ge 0.1547 1.8001 'International Tables Vol C Tables 4.2.6.8 and 6.1.1.4'

loop_
_geom_angle_atom_site_label_1
_geom_angle_atom_site_label_2
_geom_angle_atom_site_label_3
_geom_angle_site_symmetry_1
_geom_angle_site_symmetry_3
_geom_angle
Ge Sm Ge 14_566 13_665 140.69(4)
Ge Sm Al 14_566 14_566 0.00(11)
Ge Sm Al 13_665 14_566 140.69(4)
Ge Sm Al 14_566 13_665 140.69(4)
Ge Sm Al 13_665 13_665 0.00(17)
Al Sm Al 14_566 13_665 140.69(4)
Ge Sm Ge 14_566 15_556 71.26(8)
Ge Sm Ge 13_665 15_556 140.69(4)
Al Sm Ge 14_566 15_556 71.26(8)
Al Sm Ge 13_665 15_556 140.69(4)
Ge Sm Ge 14_566 15 140.69(4)
Ge Sm Ge 13_665 15 71.26(8)
Al Sm Ge 14_566 15 140.69(4)
Al Sm Ge 13_665 15 71.26(8)
Ge Sm Ge 15_556 15 95.45(10)
Ge Sm Al 14_566 15_556 71.26(8)
Ge Sm Al 13_665 15_556 140.69(4)
Al Sm Al 14_566 15_556 71.26(8)
Al Sm Al 13_665 15_556 140.69(4)
Ge Sm Al 15_556 15_556 0.0
Ge Sm Al 15 15_556 95.45(10)
Ge Sm Al 14_566 15 140.69(4)
Ge Sm Al 13_665 15 71.26(8)
Al Sm Al 14_566 15 140.69(4)
Al Sm Al 13_665 15 71.26(8)
Ge Sm Al 15_556 15 95.45(10)
Ge Sm Al 15 15 0.0
Al Sm Al 15_556 15 95.45(10)
Ge Sm Al 14_566 13_666 71.26(8)
Ge Sm Al 13_665 13_666 95.45(11)
Al Sm Al 14_566 13_666 71.26(8)
Al Sm Al 13_665 13_666 95.45(11)
Ge Sm Al 15_556 13_666 71.26(8)
Ge Sm Al 15 13_666 140.69(4)
Al Sm Al 15_556 13_666 71.26(8)
Al Sm Al 15 13_666 140.69(4)
Ge Sm Ge 14_566 14_565 95.45(11)
Ge Sm Ge 13_665 14_565 71.26(8)
Al Sm Ge 14_566 14_565 95.45(11)
Al Sm Ge 13_665 14_565 71.26(8)
Ge Sm Ge 15_556 14_565 140.69(4)
Ge Sm Ge 15 14_565 71.26(8)
Al Sm Ge 15_556 14_565 140.69(4)
Al Sm Ge 15 14_565 71.26(8)
Al Sm Ge 13_666 14_565 140.69(4)
Ge Sm Ge 14_566 13_666 71.26(8)
Ge Sm Ge 13_665 13_666 95.45(11)
Al Sm Ge 14_566 13_666 71.26(8)
Al Sm Ge 13_665 13_666 95.45(11)
Ge Sm Ge 15_556 13_666 71.26(8)
Ge Sm Ge 15 13_666 140.69(4)
Al Sm Ge 15_556 13_666 71.26(8)
Al Sm Ge 15 13_666 140.69(4)
Al Sm Ge 13_666 13_666 0.00(17)
Ge Sm Ge 14_565 13_666 140.69(4)
Ge Sm Al 14_566 14_565 95.45(11)
Ge Sm Al 13_665 14_565 71.26(8)
Al Sm Al 14_566 14_565 95.45(11)
Al Sm Al 13_665 14_565 71.26(8)
Ge Sm Al 15_556 14_565 140.69(4)
Ge Sm Al 15 14_565 71.26(8)
Al Sm Al 15_556 14_565 140.69(4)
Al Sm Al 15 14_565 71.26(8)
Al Sm Al 13_666 14_565 140.69(4)
Ge Sm Al 14_565 14_565 0.00(4)
Ge Sm Al 13_666 14_565 140.69(4)
Ge Al Al 2_765 2_765 0.00(13)
Ge Al Ge 2_765 3_675 60.0
Al Al Ge 2_765 3_675 60.0
Ge Al Al 2_765 3_675 60.0
Al Al Al 2_765 3_675 60.0
Ge Al Al 3_675 3_675 0.00(7)
Ge Al Ge 2_765 15_656 60.77(5)
Al Al Ge 2_765 15_656 60.77(5)
Ge Al Ge 3_675 15_656 90.0
Al Al Ge 3_675 15_656 90.0
Ge Al Al 2_765 15_656 60.77(5)
Al Al Al 2_765 15_656 60.77(5)
Ge Al Al 3_675 15_656 90.0
Al Al Al 3_675 15_656 90.0
Ge Al Al 15_656 15_656 0.000(9)
Ge Al Ge 2_765 14_566 90.0000(10)
Al Al Ge 2_765 14_566 90.0000(10)
Ge Al Ge 3_675 14_566 60.78(5)
Al Al Ge 3_675 14_566 60.78(5)
Ge Al Ge 15_656 14_566 58.45(10)
Al Al Ge 15_656 14_566 58.45(10)
Ge Al Al 2_765 14_566 90.0000(10)
Al Al Al 2_765 14_566 90.0000(10)
Ge Al Al 3_675 14_566 60.78(5)
Al Al Al 3_675 14_566 60.78(5)
Ge Al Al 15_656 14_566 58.45(10)
Al Al Al 15_656 14_566 58.45(10)
Ge Al Al 14_566 14_566 0.00(13)
Ge Al Ge 2_765 14_565 90.0
Al Al Ge 2_765 14_565 90.0
Ge Al Ge 3_675 14_565 60.78(5)
Al Al Ge 3_675 14_565 60.78(5)
Ge Al Ge 15_656 14_565 147.25(5)
Al Al Ge 15_656 14_565 147.25(5)
Ge Al Ge 14_566 14_565 111.37(12)
Al Al Ge 14_566 14_565 111.37(12)
Ge Al Al 2_765 14_565 90.0
Al Al Al 2_765 14_565 90.0
Ge Al Al 3_675 14_565 60.78(5)
Al Al Al 3_675 14_565 60.78(5)
Ge Al Al 15_656 14_565 147.25(5)
Al Al Al 15_656 14_565 147.25(5)
Ge Al Al 14_566 14_565 111.37(12)
Al Al Al 14_566 14_565 111.37(12)
Ge Al Al 14_565 14_565 0.00(6)
Ge Al Ge 2_765 15_655 60.77(5)
Al Al Ge 2_765 15_655 60.77(5)
Ge Al Ge 3_675 15_655 90.0
Al Al Ge 3_675 15_655 90.0
Ge Al Ge 15_656 15_655 111.37(12)
Al Al Ge 15_656 15_655 111.37(12)
Ge Al Ge 14_566 15_655 147.25(5)
Al Al Ge 14_566 15_655 147.25(5)
Ge Al Ge 14_565 15_655 58.45(10)
Al Al Ge 14_565 15_655 58.45(10)
Ge Al Al 2_765 15_655 60.77(5)
Al Al Al 2_765 15_655 60.77(5)
Ge Al Al 3_675 15_655 90.0
Al Al Al 3_675 15_655 90.0
Ge Al Al 15_656 15_655 111.37(12)
Al Al Al 15_656 15_655 111.37(12)
Ge Al Al 14_566 15_655 147.25(5)
Al Al Al 14_566 15_655 147.25(5)
Ge Al Al 14_565 15_655 58.45(10)
Al Al Al 14_565 15_655 58.45(10)
Ge Al Al 15_655 15_655 0.00(6)

loop_
_geom_bond_atom_site_label_1
_geom_bond_atom_site_label_2
_geom_bond_site_symmetry_2
_geom_bond_distance
_geom_bond_publ_flag
Sm Ge 14_566 3.097(3) ?
Sm Ge 13_665 3.097(3) ?
Sm Al 14_566 3.097(3) ?
Sm Al 13_665 3.097(3) ?
Sm Ge 15_556 3.097(3) ?
Sm Ge 15 3.097(3) ?
Sm Al 15_556 3.097(3) ?
Sm Al 15 3.097(3) y
Sm Al 13_666 3.097(3) ?
Sm Ge 14_565 3.097(3) ?
Sm Ge 13_666 3.097(3) ?
Sm Al 14_565 3.097(3) ?
Al Ge 2_765 2.709(6) ?
Al Al 2_765 2.709(6) y
Al Ge 3_675 2.709(5) ?
Al Al 3_675 2.709(5) ?
Al Ge 15_656 2.775(3) ?
Al Al 15_656 2.775(3) ?
Al Ge 14_566 2.775(3) ?
Al Al 14_566 2.775(3) y
Al Ge 14_565 2.775(3) ?
Al Al 14_565 2.775(3) ?
Al Ge 15_655 2.775(3) ?
Al Al 15_655 2.775(3) ?
